data_7011024
loop_
_publ_author_name
'Claudio Pettinari'
'Fabio Marchetti'
'Riccardo Pettinari'
'Augusto Cingolani'
'Andrei Drozdov'
'Sergei Troyanov'

_publ_section_title
;
 The interaction of organotin(IV) acceptors with
 1,4-bis(5-hydroxy-1-phenyl-3-methyl-1H-pyrazol-4-yl)butane-1,4-dione
;
_journal_issue 2
_journal_name_full 'J. Chem. Soc., Dalton Trans.'
_journal_page_first 188
_journal_page_last 194
_journal_paper_doi 10.1039/b106665j
_journal_year 2002
_chemical_formula_sum 'C48 H74 N4 O4 Sn2'
_chemical_formula_weight 1008.49
_chemical_name_systematic
; 
? 
;
_space_group_IT_number 14
_symmetry_cell_setting monoclinic
_symmetry_space_group_name_Hall '-P 2ybc'
_symmetry_space_group_name_H-M 'P 1 21/c 1'
_atom_sites_solution_hydrogens geom
_atom_sites_solution_primary direct
_atom_sites_solution_secondary difmap
_audit_creation_method SHELXL
_cell_angle_alpha 90.00
_cell_angle_beta 117.14(3)
_cell_angle_gamma 90.00
_cell_formula_units_Z 2
_cell_length_a 16.300(3)
_cell_length_b 10.425(2)
_cell_length_c 16.598(3)
_cell_measurement_reflns_used 1155
_cell_measurement_temperature 200(2)
_cell_measurement_theta_max 26
_cell_measurement_theta_min 5
_cell_volume 2509.9(11)
_computing_structure_refinement 'SHELXL-93 (Sheldrick, 1993)'
_computing_structure_solution 'SHELXS-86 (Sheldrick, 1990)'
_diffrn_ambient_temperature 200(2)
_diffrn_measurement_device IPDS(Stoe)
_diffrn_radiation_monochromator graphite
_diffrn_radiation_source 'fine-focus sealed tube'
_diffrn_radiation_type MoK\a
_diffrn_radiation_wavelength 0.71073
_diffrn_reflns_av_R_equivalents 0.0422
_diffrn_reflns_av_sigmaI/netI 0.0430
_diffrn_reflns_limit_h_max 21
_diffrn_reflns_limit_h_min -20
_diffrn_reflns_limit_k_max 13
_diffrn_reflns_limit_k_min -11
_diffrn_reflns_limit_l_max 20
_diffrn_reflns_limit_l_min -21
_diffrn_reflns_number 15815
_diffrn_reflns_theta_max 28.04
_diffrn_reflns_theta_min 2.81
_exptl_absorpt_coefficient_mu 1.038
_exptl_absorpt_correction_type none
_exptl_crystal_colour colorless
_exptl_crystal_density_diffrn 1.334
_exptl_crystal_F_000 1044
_exptl_crystal_size_max 0.60
_exptl_crystal_size_mid 0.20
_exptl_crystal_size_min 0.15
_refine_diff_density_max 0.698
_refine_diff_density_min -0.668
_refine_diff_density_rms 0.063
_refine_ls_extinction_method none
_refine_ls_goodness_of_fit_all 0.936
_refine_ls_goodness_of_fit_obs 1.036
_refine_ls_hydrogen_treatment riding
_refine_ls_matrix_type full
_refine_ls_number_parameters 266
_refine_ls_number_reflns 4947
_refine_ls_number_restraints 0
_refine_ls_restrained_S_all 0.929
_refine_ls_restrained_S_obs 1.036
_refine_ls_R_factor_all 0.0505
_refine_ls_R_factor_obs 0.0283
_refine_ls_shift/esd_max 0.001
_refine_ls_shift/esd_mean 0.000
_refine_ls_structure_factor_coef Fsqd
_refine_ls_weighting_details 'w=1/[\s^2^(Fo^2^)+(0.0436P)^2^+0.0000P] where P=(Fo^2^+2Fc^2^)/3'
_refine_ls_weighting_scheme calc
_refine_ls_wR_factor_all 0.0774
_refine_ls_wR_factor_obs 0.0693
_reflns_number_observed 3779
_reflns_number_total 5897
_reflns_observed_criterion >2sigma(I)
_cod_data_source_file b106665j.txt
_cod_data_source_block Q2QSnBu3
_cod_depositor_comments
;
The following automatic conversions were performed:
'_symmetry_cell_setting' value 'Monoclinic' changed to 'monoclinic'
according to '/home/saulius/struct/CIF-dictionaries/cif_core.dic'
dictionary named 'cif_core.dic' version 2.4.1 from 2010-06-29.

Automatic conversion script
Id: cif_fix_enum 1527 2010-12-29 10:47:43Z saulius 

The following automatic conversions were performed:

'_refine_ls_weighting_scheme' value 'calc
w=1/[\s^2^(Fo^2^)+(0.0436P)^2^+0.0000P] where P=(Fo^2^+2Fc^2^)/3' was
changed to 'calc'. New tag '_refine_ls_weighting_details' was
created. The value of the new tag was set to
'w=1/[\s^2^(Fo^2^)+(0.0436P)^2^+0.0000P] where P=(Fo^2^+2Fc^2^)/3'.

Automatic conversion script
Id: cif_fix_values 3143 2015-03-26 13:38:13Z robertas 
;
_cod_original_cell_volume 2509.9(8)
_cod_original_sg_symbol_H-M P2(1)/c
_cod_database_code 7011024

loop_
_symmetry_equiv_pos_as_xyz
'x, y, z'
'-x, y+1/2, -z+1/2'
'-x, -y, -z'
'x, -y-1/2, z-1/2'

loop_
_atom_site_aniso_label
_atom_site_aniso_U_11
_atom_site_aniso_U_22
_atom_site_aniso_U_33
_atom_site_aniso_U_23
_atom_site_aniso_U_13
_atom_site_aniso_U_12
Sn 0.02875(9) 0.02912(10) 0.04900(11) -0.00017(8) 0.02008(7) -0.00481(8)
O1 0.0302(9) 0.0325(11) 0.0654(12) 0.0117(9) 0.0233(8) -0.0024(7)
O2 0.0291(8) 0.0327(11) 0.0606(11) 0.0099(8) 0.0220(8) -0.0055(7)
N1 0.0307(9) 0.0283(12) 0.0318(9) 0.0021(8) 0.0134(8) -0.0051(8)
N2 0.0287(10) 0.0384(14) 0.0354(10) 0.0030(9) 0.0132(8) -0.0039(9)
C1 0.0299(11) 0.0287(14) 0.0368(12) 0.0024(10) 0.0160(9) -0.0071(10)
C2 0.0290(11) 0.0310(15) 0.0314(11) 0.0006(9) 0.0145(9) -0.0077(9)
C3 0.0265(10) 0.0296(14) 0.0292(10) -0.0014(9) 0.0129(8) -0.0086(9)
C4 0.0301(11) 0.0281(14) 0.0300(11) 0.0012(9) 0.0131(9) -0.0054(9)
C5 0.0280(11) 0.035(2) 0.0301(11) -0.0008(10) 0.0124(9) -0.0054(9)
C6 0.0281(12) 0.052(2) 0.064(2) 0.0122(15) 0.0187(12) -0.0051(11)
C7 0.0439(13) 0.0297(15) 0.0253(11) -0.0021(9) 0.0132(10) -0.0095(10)
C8 0.059(2) 0.031(2) 0.0438(14) 0.0012(11) 0.0246(12) -0.0001(13)
C9 0.080(2) 0.033(2) 0.0432(15) 0.0043(12) 0.0261(14) 0.006(2)
C10 0.084(2) 0.036(2) 0.0346(14) 0.0050(12) 0.0176(14) -0.017(2)
C11 0.062(2) 0.055(2) 0.068(2) 0.019(2) 0.024(2) -0.020(2)
C12 0.0445(15) 0.044(2) 0.067(2) 0.0183(15) 0.0191(14) -0.0083(13)
C13 0.0363(13) 0.034(2) 0.0509(15) -0.0006(12) 0.0192(11) -0.0067(11)
C14 0.0392(13) 0.035(2) 0.0487(14) -0.0035(12) 0.0195(11) -0.0057(11)
C15 0.0402(14) 0.041(2) 0.051(2) -0.0094(13) 0.0171(12) -0.0040(12)
C16 0.050(2) 0.061(2) 0.063(2) -0.015(2) 0.0274(15) -0.0029(15)
C17 0.057(2) 0.075(3) 0.050(2) 0.001(2) 0.0204(14) -0.011(2)
C18 0.064(2) 0.078(3) 0.058(2) 0.001(2) 0.030(2) -0.009(2)
C19 0.101(3) 0.070(3) 0.091(3) -0.003(2) 0.059(3) 0.003(2)
C20 0.082(3) 0.085(4) 0.070(2) -0.001(2) 0.018(2) -0.007(2)
C21 0.0420(14) 0.035(2) 0.072(2) -0.0068(13) 0.0389(14) -0.0092(12)
C22 0.0352(13) 0.036(2) 0.055(2) -0.0028(12) 0.0230(11) -0.0073(11)
C23 0.055(2) 0.036(2) 0.078(2) -0.0045(15) 0.037(2) -0.0125(13)
C24 0.088(3) 0.043(2) 0.082(2) -0.010(2) 0.035(2) -0.025(2)

loop_
_atom_site_label
_atom_site_type_symbol
_atom_site_fract_x
_atom_site_fract_y
_atom_site_fract_z
_atom_site_U_iso_or_equiv
_atom_site_thermal_displace_type
_atom_site_occupancy
_atom_site_calc_flag
_atom_site_refinement_flags
_atom_site_disorder_group
Sn Sn 0.251892(12) 0.76876(2) 0.004783(12) 0.03472(7) Uani 1 d . .
O1 O 0.12185(11) 0.6433(2) 0.00697(14) 0.0421(5) Uani 1 d . .
O2 O 0.14044(11) 0.8961(2) -0.05294(13) 0.0403(5) Uani 1 d . .
N1 N -0.00484(13) 0.9899(2) -0.11188(13) 0.0306(4) Uani 1 d . .
N2 N -0.09539(13) 0.9594(2) -0.12918(14) 0.0347(5) Uani 1 d . .
C1 C -0.0258(2) 0.5613(2) -0.0228(2) 0.0315(5) Uani 1 d . .
H1A H -0.0723(2) 0.5409(2) -0.0854(2) 0.038 Uiso 1 calc R .
H1B H -0.0590(2) 0.5934(2) 0.0104(2) 0.038 Uiso 1 calc R .
C2 C 0.03710(15) 0.6659(3) -0.02574(15) 0.0302(5) Uani 1 d . .
C3 C -0.00036(15) 0.7879(2) -0.06507(14) 0.0283(5) Uani 1 d . .
C4 C 0.0536(2) 0.8886(2) -0.07320(15) 0.0296(5) Uani 1 d . .
C5 C -0.0919(2) 0.8402(3) -0.1018(2) 0.0313(5) Uani 1 d . .
C6 C -0.1800(2) 0.7792(3) -0.1127(2) 0.0490(7) Uani 1 d . .
H6A H -0.1736(6) 0.7545(20) -0.0531(3) 0.074 Uiso 1 calc R .
H6B H -0.1931(8) 0.7029(12) -0.1510(12) 0.074 Uiso 1 calc R .
H6C H -0.2308(3) 0.8406(8) -0.1409(14) 0.074 Uiso 1 calc R .
C7 C 0.0106(2) 1.1123(3) -0.14068(15) 0.0339(6) Uani 1 d . .
C8 C -0.0609(2) 1.2015(3) -0.1729(2) 0.0441(7) Uani 1 d . .
H8 H -0.1188(2) 1.1807(3) -0.1756(2) 0.053 Uiso 1 calc R .
C9 C -0.0463(2) 1.3220(3) -0.2011(2) 0.0530(8) Uani 1 d . .
H9 H -0.0954(2) 1.3823(3) -0.2242(2) 0.064 Uiso 1 calc R .
C10 C 0.0367(3) 1.3550(3) -0.1962(2) 0.0552(9) Uani 1 d . .
H10 H 0.0462(3) 1.4386(3) -0.2132(2) 0.066 Uiso 1 calc R .
C11 C 0.1066(3) 1.2661(4) -0.1664(2) 0.0635(10) Uani 1 d . .
H11 H 0.1641(3) 1.2882(4) -0.1643(2) 0.076 Uiso 1 calc R .
C12 C 0.0945(2) 1.1432(3) -0.1390(2) 0.0544(9) Uani 1 d . .
H12 H 0.1429(2) 1.0819(3) -0.1196(2) 0.065 Uiso 1 calc R .
C13 C 0.2432(2) 0.6039(3) -0.0762(2) 0.0408(6) Uani 1 d . .
H13A H 0.2358(2) 0.5263(3) -0.0458(2) 0.049 Uiso 1 calc R .
H13B H 0.1875(2) 0.6118(3) -0.1353(2) 0.049 Uiso 1 calc R .
C14 C 0.3276(2) 0.5860(3) -0.0931(2) 0.0411(6) Uani 1 d . .
H14A H 0.3358(2) 0.6641(3) -0.1226(2) 0.049 Uiso 1 calc R .
H14B H 0.3832(2) 0.5761(3) -0.0342(2) 0.049 Uiso 1 calc R .
C15 C 0.3194(2) 0.4696(3) -0.1526(2) 0.0454(7) Uani 1 d . .
H15A H 0.3083(2) 0.3922(3) -0.1244(2) 0.054 Uiso 1 calc R .
H15B H 0.2653(2) 0.4814(3) -0.2124(2) 0.054 Uiso 1 calc R .
C16 C 0.4044(2) 0.4473(4) -0.1665(2) 0.0572(9) Uani 1 d . .
H16A H 0.3934(7) 0.3746(15) -0.2077(14) 0.086 Uiso 1 calc R .
H16B H 0.4575(4) 0.4286(24) -0.1082(3) 0.086 Uiso 1 calc R .
H16C H 0.4171(10) 0.5244(9) -0.1928(16) 0.086 Uiso 1 calc R .
C17 C 0.2992(2) 0.7722(4) 0.1494(2) 0.0622(10) Uani 1 d . .
H17A H 0.3610(2) 0.8126(4) 0.1770(2) 0.075 Uiso 1 calc R .
H17B H 0.2577(2) 0.8306(4) 0.1608(2) 0.075 Uiso 1 calc R .
C18 C 0.3067(3) 0.6511(4) 0.2010(2) 0.0660(10) Uani 1 d . .
H18A H 0.3225(3) 0.6728(4) 0.2645(2) 0.079 Uiso 1 calc R .
H18B H 0.2463(3) 0.6070(4) 0.1742(2) 0.079 Uiso 1 calc R .
C19 C 0.3779(3) 0.5627(5) 0.2000(3) 0.0813(12) Uani 1 d . .
H19A H 0.4355(3) 0.6117(5) 0.2167(3) 0.098 Uiso 1 calc R .
H19B H 0.3567(3) 0.5303(5) 0.1376(3) 0.098 Uiso 1 calc R .
C20 C 0.3998(3) 0.4448(5) 0.2661(3) 0.0852(14) Uani 1 d . .
H20A H 0.4459(18) 0.3898(17) 0.2608(17) 0.128 Uiso 1 calc R .
H20B H 0.3432(6) 0.3955(19) 0.2500(15) 0.128 Uiso 1 calc R .
H20C H 0.4238(22) 0.4758(5) 0.3285(4) 0.128 Uiso 1 calc R .
C21 C 0.3329(2) 0.9133(3) -0.0220(2) 0.0448(7) Uani 1 d . .
H21A H 0.3936(2) 0.8760(3) -0.0089(2) 0.054 Uiso 1 calc R .
H21B H 0.3012(2) 0.9354(3) -0.0872(2) 0.054 Uiso 1 calc R .
C22 C 0.3485(2) 1.0358(3) 0.0331(2) 0.0411(6) Uani 1 d . .
H22A H 0.3850(2) 1.0147(3) 0.0981(2) 0.049 Uiso 1 calc R .
H22B H 0.2880(2) 1.0688(3) 0.0242(2) 0.049 Uiso 1 calc R .
C23 C 0.3981(2) 1.1417(3) 0.0087(2) 0.0535(8) Uani 1 d . .
H23A H 0.4587(2) 1.1090(3) 0.0177(2) 0.064 Uiso 1 calc R .
H23B H 0.3616(2) 1.1632(3) -0.0562(2) 0.064 Uiso 1 calc R .
C24 C 0.4129(3) 1.2628(4) 0.0643(3) 0.0730(11) Uani 1 d . .
H24A H 0.4480(18) 1.3248(11) 0.0481(15) 0.110 Uiso 1 calc R .
H24B H 0.4472(18) 1.2419(6) 0.1288(3) 0.110 Uiso 1 calc R .
H24C H 0.3530(3) 1.2998(16) 0.0519(16) 0.110 Uiso 1 calc R .

loop_
_atom_type_symbol
_atom_type_description
_atom_type_scat_dispersion_real
_atom_type_scat_dispersion_imag
_atom_type_scat_source
C C 0.0033 0.0016 'International Tables Vol C Tables 4.2.6.8 and 6.1.1.4'
H H 0.0000 0.0000 'International Tables Vol C Tables 4.2.6.8 and 6.1.1.4'
N N 0.0061 0.0033 'International Tables Vol C Tables 4.2.6.8 and 6.1.1.4'
O O 0.0106 0.0060 'International Tables Vol C Tables 4.2.6.8 and 6.1.1.4'
Sn Sn -0.6537 1.4246 'International Tables Vol C Tables 4.2.6.8 and 6.1.1.4'

loop_
_geom_angle_atom_site_label_1
_geom_angle_atom_site_label_2
_geom_angle_atom_site_label_3
_geom_angle
_geom_angle_site_symmetry_1
_geom_angle_site_symmetry_3
_geom_angle_publ_flag
O2 Sn C13 115.15(9) . . ?
O2 Sn C17 107.05(13) . . ?
C13 Sn C17 126.67(14) . . ?
O2 Sn C21 87.06(10) . . ?
C13 Sn C21 107.36(11) . . ?
C17 Sn C21 105.84(13) . . ?
O2 Sn O1 76.97(7) . . ?
C13 Sn O1 77.08(9) . . ?
C17 Sn O1 82.43(11) . . ?
C21 Sn O1 163.68(9) . . ?
C2 O1 Sn 131.8(2) . . ?
C4 O2 Sn 134.1(2) . . ?
C4 N1 N2 111.3(2) . . ?
C4 N1 C7 131.0(2) . . ?
N2 N1 C7 117.6(2) . . ?
C5 N2 N1 105.4(2) . . ?
C2 C1 C1 113.0(2) . 3_565 ?
O1 C2 C3 121.4(2) . . ?
O1 C2 C1 118.6(2) . . ?
C3 C2 C1 120.0(2) . . ?
C4 C3 C2 123.2(2) . . ?
C4 C3 C5 104.4(2) . . ?
C2 C3 C5 132.4(2) . . ?
O2 C4 N1 121.2(2) . . ?
O2 C4 C3 132.1(2) . . ?
N1 C4 C3 106.7(2) . . ?
N2 C5 C3 112.2(2) . . ?
N2 C5 C6 117.9(2) . . ?
C3 C5 C6 129.8(2) . . ?
C8 C7 C12 119.7(3) . . ?
C8 C7 N1 118.8(2) . . ?
C12 C7 N1 121.5(3) . . ?
C7 C8 C9 119.3(3) . . ?
C10 C9 C8 121.5(3) . . ?
C9 C10 C11 119.3(3) . . ?
C10 C11 C12 121.2(3) . . ?
C7 C12 C11 119.1(3) . . ?
C14 C13 Sn 113.8(2) . . ?
C15 C14 C13 113.1(2) . . ?
C16 C15 C14 113.6(2) . . ?
C18 C17 Sn 121.0(3) . . ?
C19 C18 C17 112.1(4) . . ?
C18 C19 C20 113.9(4) . . ?
C22 C21 Sn 114.0(2) . . ?
C21 C22 C23 114.2(3) . . ?
C24 C23 C22 113.4(3) . . ?

loop_
_geom_bond_atom_site_label_1
_geom_bond_atom_site_label_2
_geom_bond_distance
_geom_bond_site_symmetry_2
_geom_bond_publ_flag
Sn O2 2.096(2) . ?
Sn C13 2.147(3) . ?
Sn C17 2.161(3) . ?
Sn C21 2.179(3) . ?
Sn O1 2.505(2) . ?
O1 C2 1.255(3) . ?
O2 C4 1.299(3) . ?
N1 C4 1.370(3) . ?
N1 N2 1.405(3) . ?
N1 C7 1.425(3) . ?
N2 C5 1.315(3) . ?
C1 C2 1.513(3) . ?
C1 C1 1.527(5) 3_565 ?
C2 C3 1.433(4) . ?
C3 C4 1.415(3) . ?
C3 C5 1.436(3) . ?
C5 C6 1.505(3) . ?
C7 C8 1.393(4) . ?
C7 C12 1.393(4) . ?
C8 C9 1.398(5) . ?
C9 C10 1.363(5) . ?
C10 C11 1.374(5) . ?
C11 C12 1.403(5) . ?
C13 C14 1.535(4) . ?
C14 C15 1.531(4) . ?
C15 C16 1.524(4) . ?
C17 C18 1.499(5) . ?
C18 C19 1.488(6) . ?
C19 C20 1.576(6) . ?
C21 C22 1.524(4) . ?
C22 C23 1.528(4) . ?
C23 C24 1.516(5) . ?
